data_4133467
loop_
_publ_author_name
'Siebert, Max'
'Seibicke, Max'
'Siegle, Alexander F.'
'Kr\"ah, Sabrina'
'Trapp, Oliver'

_publ_section_title
;
 Selective Ruthenium-Catalyzed Transformation of Carbon Dioxide: An
 Alternative Approach toward Formaldehyde.
;
_journal_issue 1
_journal_name_full 'Journal of the American Chemical Society'
_journal_page_first 334
_journal_page_last 341
_journal_paper_doi 10.1021/jacs.8b10233
_journal_volume 141
_journal_year 2019
_chemical_absolute_configuration ad
_chemical_formula_moiety 'C16 H20 O2 P, Cl'
_chemical_formula_sum 'C16 H20 Cl O2 P'
_chemical_formula_weight 310.74
_chemical_name_common KRA-05-1-5
_space_group_crystal_system orthorhombic
_space_group_IT_number 19
_space_group_name_Hall 'P 2ac 2ab'
_space_group_name_H-M_alt 'P 21 21 21'
_atom_sites_solution_hydrogens geom
_audit_block_code C16H20O2P_Cl_wv107_trapp
_audit_creation_method 'APEX3 v2017.3-0'
_audit_update_record 21-Feb-18
_cell_angle_alpha 90
_cell_angle_beta 90
_cell_angle_gamma 90
_cell_formula_units_Z 8
_cell_length_a 9.5590(4)
_cell_length_b 16.4554(9)
_cell_length_c 20.1613(10)
_cell_measurement_reflns_used 7359
_cell_measurement_temperature 100.(2)
_cell_measurement_theta_max 25.2957
_cell_measurement_theta_min 2.9367
_cell_volume 3171.3(3)
_computing_cell_refinement 'SAINT V8.38A (Bruker AXS Inc., 2017)'
_computing_data_collection 'APEX3 v2016.5-0, Bruker AXS (2016)'
_computing_data_reduction 'SAINT V8.38A (Bruker AXS Inc., 2017)'
_computing_molecular_graphics 'shelXle (C.B. Huebschle, rev 833)'
_computing_structure_refinement 'SHELXL-2016/6 (Sheldrick, 2016)'
_computing_structure_solution 'SHELXT 2014/5 (Sheldrick, 2014)'
_diffrn_ambient_temperature 100.(2)
_diffrn_detector_area_resol_mean 7.3910
_diffrn_measured_fraction_theta_full 0.994
_diffrn_measured_fraction_theta_max 0.995
_diffrn_measurement_device 'fixed-chi three-circle diffractometer'
_diffrn_measurement_device_type 'Bruker D8 Venture TXS'
_diffrn_measurement_method 'mix of phi and omega scans'
_diffrn_radiation_monochromator 'focusing mirrors'
_diffrn_radiation_type MoK\a
_diffrn_radiation_wavelength 0.71073
_diffrn_reflns_av_R_equivalents 0.0511
_diffrn_reflns_av_unetI/netI 0.0604
_diffrn_reflns_Laue_measured_fraction_full 0.994
_diffrn_reflns_Laue_measured_fraction_max 0.995
_diffrn_reflns_limit_h_max 11
_diffrn_reflns_limit_h_min -10
_diffrn_reflns_limit_k_max 15
_diffrn_reflns_limit_k_min -19
_diffrn_reflns_limit_l_max 24
_diffrn_reflns_limit_l_min -24
_diffrn_reflns_number 15479
_diffrn_reflns_point_group_measured_fraction_full 0.993
_diffrn_reflns_point_group_measured_fraction_max 0.993
_diffrn_reflns_theta_full 25.242
_diffrn_reflns_theta_max 25.348
_diffrn_reflns_theta_min 3.187
_diffrn_source 'rotating anode (TXS)'
_diffrn_source_current 50
_diffrn_source_power 2.5
_diffrn_source_type 'Bruker TXS'
_diffrn_source_voltage 50
_exptl_absorpt_coefficient_mu 0.340
_exptl_absorpt_correction_T_max 0.98
_exptl_absorpt_correction_T_min 0.73
_exptl_absorpt_correction_type multi-scan
_exptl_absorpt_process_details
;
SADABS-2016/2 - Bruker AXS area detector scaling and absorption correction
;
_exptl_crystal_colour colourless
_exptl_crystal_density_diffrn 1.302
_exptl_crystal_density_method 'not measured'
_exptl_crystal_description block
_exptl_crystal_F_000 1312
_exptl_crystal_size_max 0.100
_exptl_crystal_size_mid 0.070
_exptl_crystal_size_min 0.050
_refine_diff_density_max 0.391
_refine_diff_density_min -0.318
_refine_diff_density_rms 0.055
_refine_ls_abs_structure_details
;

Flack x determined using 1927 quotients [(I+)-(I-)]/[(I+)+(I-)]
(Parsons, Flack and Wagner, Acta Cryst. B69 (2013) 249-259).
;
_refine_ls_abs_structure_Flack 0.01(4)
_refine_ls_extinction_method none
_refine_ls_goodness_of_fit_ref 1.059
_refine_ls_hydrogen_treatment constr
_refine_ls_matrix_type full
_refine_ls_number_parameters 398
_refine_ls_number_reflns 5763
_refine_ls_number_restraints 15
_refine_ls_restrained_S_all 1.058
_refine_ls_R_factor_all 0.0543
_refine_ls_R_factor_gt 0.0432
_refine_ls_shift/su_max 0.000
_refine_ls_shift/su_mean 0.000
_refine_ls_structure_factor_coef Fsqd
_refine_ls_weighting_details 'w=1/[\s^2^(Fo^2^)+(0.0521P)^2^+0.4261P] where P=(Fo^2^+2Fc^2^)/3'
_refine_ls_weighting_scheme calc
_refine_ls_wR_factor_gt 0.1003
_refine_ls_wR_factor_ref 0.1072
_reflns_Friedel_coverage 0.769
_reflns_Friedel_fraction_full 0.992
_reflns_Friedel_fraction_max 0.992
_reflns_number_gt 5027
_reflns_number_total 5763
_reflns_threshold_expression 'I > 2\s(I)'
_cod_data_source_file ja8b10233_si_002.cif
_cod_data_source_block wv107
_cod_depositor_comments
;
The following automatic conversions were performed:

data item '_exptl_absorpt_correction_type' value 'Multi-Scan' was
changed to 'multi-scan' in accordance with the
/home/saulius/struct/COD-crude-data/automatic-downloads/DataCite-retrospective/ACS/depositions/lib/dictionaries/cif_core.dic
dictionary named 'cif_core.dic' version 2.4.2 last updated on
2011-04-26.

Automatic conversion script
Id: cif_fix_values 6909 2019-04-08 15:41:33Z antanas 
;
_cod_database_code 4133467
_shelx_estimated_absorpt_t_min 0.967
_shelx_estimated_absorpt_t_max 0.983
_shelx_space_group_comment
;
The symmetry employed for this shelxl refinement is uniquely defined
by the following loop, which should always be used as a source of
symmetry information in preference to the above space-group names.
They are only intended as comments.
;

loop_
_space_group_symop_operation_xyz
'x, y, z'
'-x+1/2, -y, z+1/2'
'-x, y+1/2, -z+1/2'
'x+1/2, -y+1/2, -z'

loop_
_atom_site_label
_atom_site_type_symbol
_atom_site_fract_x
_atom_site_fract_y
_atom_site_fract_z
_atom_site_U_iso_or_equiv
_atom_site_adp_type
_atom_site_occupancy
_atom_site_site_symmetry_order
_atom_site_calc_flag
_atom_site_refinement_flags_posn
_atom_site_refinement_flags_adp
_atom_site_refinement_flags_occupancy
_atom_site_disorder_assembly
_atom_site_disorder_group
Cl1 Cl 0.44589(11) 0.15021(8) 0.43252(6) 0.0409(3) Uani 1 1 d . . . . .
Cl2 Cl 0.46699(12) 0.76829(7) 0.36997(6) 0.0409(3) Uani 1 1 d . . . . .
P1 P 0.74447(10) 0.31368(6) 0.34110(5) 0.0202(2) Uani 1 1 d . . . . .
P2 P 0.25480(11) 0.58226(7) 0.52052(5) 0.0261(2) Uani 1 1 d . . . . .
O1 O 0.6585(3) 0.16270(17) 0.32229(15) 0.0319(7) Uani 1 1 d . . . . .
H1 H 0.602367 0.148880 0.352307 0.048 Uiso 1 1 calc R U . . .
O2 O 0.5672(3) 0.3225(2) 0.43992(17) 0.0421(8) Uani 1 1 d . . . . .
H2 H 0.516507 0.280780 0.441132 0.063 Uiso 1 1 calc R U . . .
O3 O -0.0190(3) 0.5950(2) 0.53056(17) 0.0412(8) Uani 1 1 d . . . . .
H3 H -0.038588 0.638554 0.550250 0.062 Uiso 1 1 calc R U . . .
O4 O 0.2714(3) 0.7204(2) 0.58773(18) 0.0496(9) Uani 1 1 d . . . . .
H4 H 0.192137 0.730510 0.603726 0.074 Uiso 1 1 calc R U . . .
C1 C 0.6252(4) 0.2423(2) 0.3001(2) 0.0267(9) Uani 1 1 d . . . . .
H1A H 0.527020 0.255602 0.311446 0.032 Uiso 1 1 calc R U . . .
H1B H 0.636088 0.245875 0.251365 0.032 Uiso 1 1 calc R U . . .
C2 C 0.7067(4) 0.2996(3) 0.4297(2) 0.0312(10) Uani 1 1 d . . . . .
H2A H 0.720522 0.242039 0.442480 0.037 Uiso 1 1 calc R U . . .
H2B H 0.769789 0.333737 0.456919 0.037 Uiso 1 1 calc R U . . .
C3 C 0.9216(8) 0.2828(6) 0.3284(3) 0.0216(16) Uani 0.695(8) 1 d D . P A 1
C4 C 0.9832(6) 0.2843(4) 0.2646(3) 0.0288(16) Uani 0.695(8) 1 d D . P A 1
C5 C 1.1193(7) 0.2521(4) 0.2601(4) 0.0340(18) Uani 0.695(8) 1 d D . P A 1
H5 H 1.164474 0.251240 0.218150 0.041 Uiso 0.695(8) 1 calc R U P A 1
C6 C 1.1897(8) 0.2215(6) 0.3150(4) 0.038(2) Uani 0.695(8) 1 d D . P A 1
H6 H 1.281615 0.200360 0.310136 0.046 Uiso 0.695(8) 1 calc R U P A 1
C7 C 1.1273(6) 0.2219(4) 0.3757(3) 0.0343(18) Uani 0.695(8) 1 d D . P A 1
H7 H 1.175542 0.200845 0.413167 0.041 Uiso 0.695(8) 1 calc R U P A 1
C8 C 0.9948(6) 0.2526(4) 0.3829(4) 0.0321(17) Uani 0.695(8) 1 d D . P A 1
H8 H 0.952346 0.253337 0.425473 0.039 Uiso 0.695(8) 1 calc R U P A 1
C9 C 0.9107(7) 0.3163(5) 0.2041(4) 0.0378(19) Uani 0.695(8) 1 d D . P A 1
H9A H 0.971913 0.309847 0.165445 0.057 Uiso 0.695(8) 1 calc R U P A 1
H9B H 0.889039 0.373970 0.210363 0.057 Uiso 0.695(8) 1 calc R U P A 1
H9C H 0.823817 0.285933 0.196899 0.057 Uiso 0.695(8) 1 calc R U P A 1
C3B C 0.918(2) 0.2910(17) 0.3050(8) 0.0216(16) Uani 0.305(8) 1 d D . P A 2
C8B C 1.0308(12) 0.2555(8) 0.3391(7) 0.025(3) Uiso 0.305(8) 1 d D . P A 2
C7B C 1.1547(18) 0.2417(12) 0.3013(9) 0.028(5) Uiso 0.305(8) 1 d D . P A 2
H7B H 1.234275 0.217623 0.321593 0.033 Uiso 0.305(8) 1 calc R U P A 2
C6B C 1.1585(16) 0.2634(10) 0.2351(8) 0.028(4) Uiso 0.305(8) 1 d D . P A 2
H6B H 1.241781 0.253066 0.210777 0.034 Uiso 0.305(8) 1 calc R U P A 2
C5B C 1.0494(15) 0.2987(10) 0.2031(8) 0.048(5) Uiso 0.305(8) 1 d D . P A 2
H5B H 1.056234 0.313486 0.157659 0.057 Uiso 0.305(8) 1 calc R U P A 2
C4B C 0.9298(19) 0.3122(13) 0.2381(9) 0.040(5) Uiso 0.305(8) 1 d D . P A 2
H4B H 0.852420 0.336831 0.216407 0.048 Uiso 0.305(8) 1 calc R U P A 2
C9B C 1.025(2) 0.2313(12) 0.4105(8) 0.045(5) Uiso 0.305(8) 1 d D . P A 2
H9D H 0.946227 0.194336 0.417548 0.068 Uiso 0.305(8) 1 calc R U P A 2
H9E H 1.013177 0.279874 0.438014 0.068 Uiso 0.305(8) 1 calc R U P A 2
H9F H 1.112489 0.203881 0.422637 0.068 Uiso 0.305(8) 1 calc R U P A 2
C10 C 0.7021(4) 0.4160(2) 0.3169(2) 0.0229(9) Uani 1 1 d . . . . .
C11 C 0.7657(4) 0.4831(2) 0.3464(2) 0.0275(9) Uani 1 1 d . . . . .
C12 C 0.7218(5) 0.5602(3) 0.3273(2) 0.0375(11) Uani 1 1 d . . . . .
H12 H 0.764348 0.606601 0.346779 0.045 Uiso 1 1 calc R U . . .
C13 C 0.6174(5) 0.5710(3) 0.2804(3) 0.0410(12) Uani 1 1 d . . . . .
H13 H 0.586648 0.624180 0.269308 0.049 Uiso 1 1 calc R U . . .
C14 C 0.5583(5) 0.5044(3) 0.2498(3) 0.0443(12) Uani 1 1 d . . . . .
H14 H 0.488880 0.511597 0.216637 0.053 Uiso 1 1 calc R U . . .
C15 C 0.6004(4) 0.4268(3) 0.2677(2) 0.0337(11) Uani 1 1 d . . . . .
H15 H 0.560169 0.380876 0.246508 0.040 Uiso 1 1 calc R U . . .
C16 C 0.8773(5) 0.4755(3) 0.3993(3) 0.0417(12) Uani 1 1 d . . . . .
H16A H 0.932112 0.525763 0.401150 0.063 Uiso 1 1 calc R U . . .
H16B H 0.939110 0.429807 0.388666 0.063 Uiso 1 1 calc R U . . .
H16C H 0.832927 0.465969 0.442471 0.063 Uiso 1 1 calc R U . . .
C17 C 0.0922(4) 0.5552(3) 0.5643(2) 0.0306(10) Uani 1 1 d . . . . .
H17A H 0.078080 0.495610 0.563611 0.037 Uiso 1 1 calc R U . . .
H17B H 0.096571 0.573393 0.611063 0.037 Uiso 1 1 calc R U . . .
C18 C 0.2565(5) 0.6934(3) 0.5220(2) 0.0364(10) Uani 1 1 d . . . . .
H18A H 0.335047 0.713953 0.494782 0.044 Uiso 1 1 calc R U . . .
H18B H 0.168139 0.714629 0.503113 0.044 Uiso 1 1 calc R U . . .
C19 C 0.4027(4) 0.5425(3) 0.5652(2) 0.0274(10) Uani 1 1 d . . . . .
C20 C 0.5410(4) 0.5546(3) 0.5439(2) 0.0335(10) Uani 1 1 d . . . . .
C21 C 0.6488(5) 0.5210(3) 0.5815(2) 0.0382(11) Uani 1 1 d . . . . .
H21 H 0.742995 0.529445 0.568142 0.046 Uiso 1 1 calc R U . . .
C22 C 0.6220(5) 0.4766(4) 0.6368(3) 0.0520(14) Uani 1 1 d . . . . .
H22 H 0.697745 0.453536 0.660821 0.062 Uiso 1 1 calc R U . . .
C23 C 0.4877(5) 0.4643(4) 0.6586(3) 0.0559(15) Uani 1 1 d . . . . .
H23 H 0.470358 0.433463 0.697574 0.067 Uiso 1 1 calc R U . . .
C24 C 0.3784(5) 0.4971(3) 0.6232(2) 0.0400(11) Uani 1 1 d . . . . .
H24 H 0.285161 0.488987 0.638091 0.048 Uiso 1 1 calc R U . . .
C25 C 0.5735(5) 0.5984(4) 0.4810(3) 0.0664(18) Uani 1 1 d . . . . .
H25A H 0.674734 0.606980 0.477678 0.100 Uiso 1 1 calc R U . . .
H25B H 0.525629 0.651040 0.480790 0.100 Uiso 1 1 calc R U . . .
H25C H 0.541578 0.565912 0.443162 0.100 Uiso 1 1 calc R U . . .
C26 C 0.2462(4) 0.5457(3) 0.4366(2) 0.0301(9) Uani 1 1 d . . . . .
C27 C 0.2584(5) 0.4627(3) 0.4224(2) 0.0374(10) Uani 1 1 d . . . . .
C28 C 0.2467(6) 0.4387(4) 0.3565(3) 0.0555(14) Uani 1 1 d . . . . .
H28 H 0.254954 0.382895 0.345149 0.067 Uiso 1 1 calc R U . . .
C29 C 0.2229(7) 0.4961(5) 0.3070(3) 0.0692(19) Uani 1 1 d . . . . .
H29 H 0.214383 0.478686 0.262243 0.083 Uiso 1 1 calc R U . . .
C30 C 0.2115(6) 0.5763(4) 0.3215(3) 0.0623(17) Uani 1 1 d . . . . .
H30 H 0.195889 0.614727 0.287058 0.075 Uiso 1 1 calc R U . . .
C31 C 0.2230(5) 0.6019(3) 0.3868(2) 0.0443(12) Uani 1 1 d . . . . .
H31 H 0.214803 0.658020 0.397299 0.053 Uiso 1 1 calc R U . . .
C32 C 0.2765(5) 0.3979(3) 0.4736(3) 0.0480(13) Uani 1 1 d . . . . .
H32A H 0.277596 0.344573 0.451978 0.072 Uiso 1 1 calc R U . . .
H32B H 0.198819 0.400267 0.505263 0.072 Uiso 1 1 calc R U . . .
H32C H 0.365029 0.406346 0.497146 0.072 Uiso 1 1 calc R U . . .

loop_
_atom_site_aniso_label
_atom_site_aniso_U_11
_atom_site_aniso_U_22
_atom_site_aniso_U_33
_atom_site_aniso_U_23
_atom_site_aniso_U_13
_atom_site_aniso_U_12
Cl1 0.0401(6) 0.0460(7) 0.0366(6) 0.0063(6) 0.0077(5) -0.0106(5)
Cl2 0.0512(6) 0.0413(7) 0.0301(6) 0.0045(5) -0.0148(5) -0.0156(5)
P1 0.0211(4) 0.0221(5) 0.0173(5) 0.0010(4) -0.0002(4) 0.0009(4)
P2 0.0203(5) 0.0334(6) 0.0247(5) -0.0021(5) 0.0043(4) -0.0029(5)
O1 0.0432(17) 0.0260(17) 0.0265(17) -0.0005(13) 0.0020(13) -0.0030(13)
O2 0.0442(18) 0.0398(19) 0.042(2) -0.0040(17) 0.0215(16) 0.0009(15)
O3 0.0257(14) 0.057(2) 0.0410(19) -0.0111(17) 0.0007(13) 0.0012(15)
O4 0.0421(19) 0.046(2) 0.061(2) -0.0191(18) 0.0019(16) 0.0014(17)
C1 0.026(2) 0.031(2) 0.023(2) 0.0018(19) -0.0014(16) -0.0038(18)
C2 0.041(2) 0.033(3) 0.019(2) 0.0005(19) 0.0024(17) -0.0045(18)
C3 0.026(2) 0.027(3) 0.012(5) 0.002(4) -0.005(3) 0.002(2)
C4 0.027(3) 0.033(4) 0.026(4) 0.001(3) 0.001(3) 0.002(3)
C5 0.029(3) 0.038(4) 0.035(5) -0.006(4) 0.008(4) 0.004(3)
C6 0.024(3) 0.044(5) 0.046(5) -0.005(4) 0.001(4) 0.011(4)
C7 0.030(3) 0.044(4) 0.029(4) -0.005(3) -0.009(3) 0.012(3)
C8 0.034(4) 0.037(4) 0.025(4) -0.003(3) 0.001(3) 0.006(3)
C9 0.033(4) 0.052(5) 0.028(4) 0.002(4) 0.003(3) 0.010(3)
C3B 0.026(2) 0.027(3) 0.012(5) 0.002(4) -0.005(3) 0.002(2)
C10 0.0208(17) 0.025(2) 0.023(2) 0.0045(18) 0.0016(15) 0.0046(15)
C11 0.0269(19) 0.028(2) 0.027(2) 0.0010(18) 0.0036(17) 0.0028(18)
C12 0.045(3) 0.028(2) 0.040(3) 0.001(2) 0.004(2) 0.0027(19)
C13 0.048(3) 0.033(3) 0.042(3) 0.012(2) 0.004(2) 0.013(2)
C14 0.043(3) 0.041(3) 0.048(3) 0.014(3) -0.017(2) 0.004(2)
C15 0.033(2) 0.034(3) 0.034(3) 0.002(2) -0.0071(19) -0.0011(19)
C16 0.044(3) 0.029(3) 0.052(3) -0.003(2) -0.019(2) -0.006(2)
C17 0.023(2) 0.032(2) 0.036(3) -0.004(2) 0.0103(18) -0.0030(17)
C18 0.031(2) 0.033(2) 0.045(3) -0.001(2) 0.004(2) -0.003(2)
C19 0.027(2) 0.029(2) 0.026(2) -0.008(2) 0.0026(18) -0.0036(17)
C20 0.030(2) 0.037(3) 0.033(3) -0.001(2) 0.0053(19) -0.0033(19)
C21 0.031(2) 0.042(3) 0.042(3) 0.005(2) -0.004(2) 0.002(2)
C22 0.038(3) 0.069(4) 0.049(3) 0.014(3) -0.006(2) 0.005(3)
C23 0.052(3) 0.075(4) 0.040(3) 0.028(3) 0.001(2) 0.008(3)
C24 0.037(2) 0.050(3) 0.033(3) 0.010(2) 0.005(2) 0.008(2)
C25 0.032(3) 0.102(5) 0.065(4) 0.046(4) 0.008(3) 0.000(3)
C26 0.0233(18) 0.041(3) 0.026(2) -0.0023(19) 0.0014(19) -0.0071(19)
C27 0.039(2) 0.044(3) 0.029(2) -0.007(2) 0.010(2) -0.003(2)
C28 0.064(3) 0.058(3) 0.044(3) -0.016(3) 0.019(3) -0.013(3)
C29 0.088(5) 0.098(5) 0.022(3) -0.004(3) 0.006(3) -0.039(4)
C30 0.082(4) 0.073(4) 0.032(3) 0.013(3) -0.006(3) -0.033(3)
C31 0.052(3) 0.049(3) 0.032(3) 0.007(2) 0.002(2) -0.015(2)
C32 0.045(3) 0.050(3) 0.048(3) -0.009(3) 0.005(2) 0.011(2)

loop_
_atom_type_symbol
_atom_type_description
_atom_type_scat_dispersion_real
_atom_type_scat_dispersion_imag
_atom_type_scat_source
C C 0.0033 0.0016 'International Tables Vol C Tables 4.2.6.8 and 6.1.1.4'
H H 0.0000 0.0000 'International Tables Vol C Tables 4.2.6.8 and 6.1.1.4'
Cl Cl 0.1484 0.1585 'International Tables Vol C Tables 4.2.6.8 and 6.1.1.4'
O O 0.0106 0.0060 'International Tables Vol C Tables 4.2.6.8 and 6.1.1.4'
P P 0.1023 0.0942 'International Tables Vol C Tables 4.2.6.8 and 6.1.1.4'

loop_
_geom_angle_atom_site_label_1
_geom_angle_atom_site_label_2
_geom_angle_atom_site_label_3
_geom_angle
C3 P1 C10 116.2(3)
C3 P1 C1 110.0(4)
C10 P1 C1 109.72(18)
C3 P1 C2 106.9(2)
C10 P1 C2 109.7(2)
C1 P1 C2 103.60(19)
C10 P1 C3B 106.5(8)
C1 P1 C3B 104.5(9)
C2 P1 C3B 122.3(5)
C26 P2 C19 112.7(2)
C26 P2 C18 110.5(2)
C19 P2 C18 110.4(2)
C26 P2 C17 109.4(2)
C19 P2 C17 109.56(19)
C18 P2 C17 103.9(2)
C1 O1 H1 109.5
C2 O2 H2 109.5
C17 O3 H3 109.5
C18 O4 H4 109.5
O1 C1 P1 108.0(3)
O1 C1 H1A 110.1
P1 C1 H1A 110.1
O1 C1 H1B 110.1
P1 C1 H1B 110.1
H1A C1 H1B 108.4
O2 C2 P1 107.2(3)
O2 C2 H2A 110.3
P1 C2 H2A 110.3
O2 C2 H2B 110.3
P1 C2 H2B 110.3
H2A C2 H2B 108.5
C8 C3 C4 120.9(6)
C8 C3 P1 117.6(5)
C4 C3 P1 121.4(5)
C5 C4 C3 115.9(6)
C5 C4 C9 120.5(6)
C3 C4 C9 123.6(6)
C6 C5 C4 122.2(8)
C6 C5 H5 118.9
C4 C5 H5 118.9
C7 C6 C5 120.1(7)
C7 C6 H6 119.9
C5 C6 H6 119.9
C6 C7 C8 120.0(7)
C6 C7 H7 120.0
C8 C7 H7 120.0
C7 C8 C3 120.8(7)
C7 C8 H8 119.6
C3 C8 H8 119.6
C4 C9 H9A 109.5
C4 C9 H9B 109.5
H9A C9 H9B 109.5
C4 C9 H9C 109.5
H9A C9 H9C 109.5
H9B C9 H9C 109.5
C4B C3B C8B 120.6(18)
C4B C3B P1 113.9(13)
C8B C3B P1 125.5(12)
C3B C8B C7B 116.4(14)
C3B C8B C9B 123.5(13)
C7B C8B C9B 120.1(13)
C6B C7B C8B 119.8(16)
C6B C7B H7B 120.1
C8B C7B H7B 120.1
C5B C6B C7B 123.3(16)
C5B C6B H6B 118.3
C7B C6B H6B 118.3
C6B C5B C4B 118.0(16)
C6B C5B H5B 121.0
C4B C5B H5B 121.0
C5B C4B C3B 122.0(19)
C5B C4B H4B 119.0
C3B C4B H4B 119.0
C8B C9B H9D 109.5
C8B C9B H9E 109.5
H9D C9B H9E 109.5
C8B C9B H9F 109.5
H9D C9B H9F 109.5
H9E C9B H9F 109.5
C11 C10 C15 120.3(4)
C11 C10 P1 121.8(3)
C15 C10 P1 117.8(3)
C12 C11 C10 118.2(4)
C12 C11 C16 118.9(4)
C10 C11 C16 122.9(4)
C13 C12 C11 121.5(4)
C13 C12 H12 119.2
C11 C12 H12 119.2
C14 C13 C12 119.9(4)
C14 C13 H13 120.1
C12 C13 H13 120.1
C13 C14 C15 119.8(4)
C13 C14 H14 120.1
C15 C14 H14 120.1
C14 C15 C10 120.2(4)
C14 C15 H15 119.9
C10 C15 H15 119.9
C11 C16 H16A 109.5
C11 C16 H16B 109.5
H16A C16 H16B 109.5
C11 C16 H16C 109.5
H16A C16 H16C 109.5
H16B C16 H16C 109.5
O3 C17 P2 106.9(3)
O3 C17 H17A 110.3
P2 C17 H17A 110.3
O3 C17 H17B 110.3
P2 C17 H17B 110.3
H17A C17 H17B 108.6
O4 C18 P2 109.4(3)
O4 C18 H18A 109.8
P2 C18 H18A 109.8
O4 C18 H18B 109.8
P2 C18 H18B 109.8
H18A C18 H18B 108.2
C20 C19 C24 119.1(4)
C20 C19 P2 122.3(3)
C24 C19 P2 118.6(3)
C21 C20 C19 118.2(4)
C21 C20 C25 120.0(4)
C19 C20 C25 121.7(4)
C22 C21 C20 121.4(4)
C22 C21 H21 119.3
C20 C21 H21 119.3
C21 C22 C23 121.2(5)
C21 C22 H22 119.4
C23 C22 H22 119.4
C22 C23 C24 119.1(5)
C22 C23 H23 120.4
C24 C23 H23 120.4
C23 C24 C19 120.9(4)
C23 C24 H24 119.5
C19 C24 H24 119.5
C20 C25 H25A 109.5
C20 C25 H25B 109.5
H25A C25 H25B 109.5
C20 C25 H25C 109.5
H25A C25 H25C 109.5
H25B C25 H25C 109.5
C31 C26 C27 121.1(4)
C31 C26 P2 117.9(3)
C27 C26 P2 121.0(3)
C28 C27 C26 117.7(5)
C28 C27 C32 117.8(5)
C26 C27 C32 124.4(4)
C29 C28 C27 120.4(5)
C29 C28 H28 119.8
C27 C28 H28 119.8
C30 C29 C28 121.3(5)
C30 C29 H29 119.4
C28 C29 H29 119.4
C29 C30 C31 119.6(6)
C29 C30 H30 120.2
C31 C30 H30 120.2
C26 C31 C30 119.9(5)
C26 C31 H31 120.0
C30 C31 H31 120.0
C27 C32 H32A 109.5
C27 C32 H32B 109.5
H32A C32 H32B 109.5
C27 C32 H32C 109.5
H32A C32 H32C 109.5
H32B C32 H32C 109.5

loop_
_geom_bond_atom_site_label_1
_geom_bond_atom_site_label_2
_geom_bond_distance
P1 C3 1.786(8)
P1 C10 1.799(4)
P1 C1 1.834(4)
P1 C2 1.838(4)
P1 C3B 1.85(2)
P2 C26 1.797(4)
P2 C19 1.801(4)
P2 C18 1.830(4)
P2 C17 1.842(4)
O1 C1 1.420(5)
O1 H1 0.8400
O2 C2 1.401(5)
O2 H2 0.8400
O3 C17 1.422(5)
O3 H3 0.8400
O4 C18 1.404(6)
O4 H4 0.8400
C1 H1A 0.9900
C1 H1B 0.9900
C2 H2A 0.9900
C2 H2B 0.9900
C3 C8 1.394(10)
C3 C4 1.414(9)
C4 C5 1.407(9)
C4 C9 1.499(9)
C5 C6 1.389(11)
C5 H5 0.9500
C6 C7 1.363(10)
C6 H6 0.9500
C7 C8 1.371(8)
C7 H7 0.9500
C8 H8 0.9500
C9 H9A 0.9800
C9 H9B 0.9800
C9 H9C 0.9800
C3B C4B 1.40(2)
C3B C8B 1.409(17)
C8B C7B 1.426(18)
C8B C9B 1.494(18)
C7B C6B 1.382(19)
C7B H7B 0.9500
C6B C5B 1.357(18)
C6B H6B 0.9500
C5B C4B 1.362(19)
C5B H5B 0.9500
C4B H4B 0.9500
C9B H9D 0.9800
C9B H9E 0.9800
C9B H9F 0.9800
C10 C11 1.393(6)
C10 C15 1.401(6)
C11 C12 1.392(6)
C11 C16 1.514(6)
C12 C13 1.386(7)
C12 H12 0.9500
C13 C14 1.379(7)
C13 H13 0.9500
C14 C15 1.385(6)
C14 H14 0.9500
C15 H15 0.9500
C16 H16A 0.9800
C16 H16B 0.9800
C16 H16C 0.9800
C17 H17A 0.9900
C17 H17B 0.9900
C18 H18A 0.9900
C18 H18B 0.9900
C19 C20 1.405(6)
C19 C24 1.406(6)
C20 C21 1.393(6)
C20 C25 1.491(7)
C21 C22 1.358(7)
C21 H21 0.9500
C22 C23 1.373(7)
C22 H22 0.9500
C23 C24 1.376(7)
C23 H23 0.9500
C24 H24 0.9500
C25 H25A 0.9800
C25 H25B 0.9800
C25 H25C 0.9800
C26 C31 1.384(6)
C26 C27 1.400(6)
C27 C28 1.392(7)
C27 C32 1.494(7)
C28 C29 1.392(9)
C28 H28 0.9500
C29 C30 1.357(9)
C29 H29 0.9500
C30 C31 1.387(7)
C30 H30 0.9500
C31 H31 0.9500
C32 H32A 0.9800
C32 H32B 0.9800
C32 H32C 0.9800

loop_
_geom_hbond_atom_site_label_D
_geom_hbond_atom_site_label_H
_geom_hbond_atom_site_label_A
_geom_hbond_distance_DH
_geom_hbond_distance_HA
_geom_hbond_distance_DA
_geom_hbond_angle_DHA
_geom_hbond_site_symmetry_A
O1 H1 Cl1 0.84 2.20 3.018(3) 163.7 .
O2 H2 Cl1 0.84 2.26 3.066(4) 161.2 .
O3 H3 Cl2 0.84 2.22 3.016(4) 157.6 4_466
O4 H4 Cl2 0.84 2.22 3.038(3) 165.7 4_466

loop_
_geom_torsion_atom_site_label_1
_geom_torsion_atom_site_label_2
_geom_torsion_atom_site_label_3
_geom_torsion_atom_site_label_4
_geom_torsion
C3 P1 C1 O1 53.2(4)
C10 P1 C1 O1 -177.9(2)
C2 P1 C1 O1 -60.8(3)
C3B P1 C1 O1 68.2(7)
C3 P1 C2 O2 -179.1(4)
C10 P1 C2 O2 54.2(3)
C1 P1 C2 O2 -62.9(3)
C3B P1 C2 O2 179.9(11)
C10 P1 C3 C8 124.9(7)
C1 P1 C3 C8 -109.7(7)
C2 P1 C3 C8 2.1(9)
C10 P1 C3 C4 -58.7(9)
C1 P1 C3 C4 66.7(8)
C2 P1 C3 C4 178.5(7)
C8 C3 C4 C5 1.4(12)
P1 C3 C4 C5 -174.9(6)
C8 C3 C4 C9 -179.6(7)
P1 C3 C4 C9 4.1(12)
C3 C4 C5 C6 -0.7(11)
C9 C4 C5 C6 -179.7(7)
C4 C5 C6 C7 0.1(12)
C5 C6 C7 C8 -0.2(12)
C6 C7 C8 C3 0.9(11)
C4 C3 C8 C7 -1.5(13)
P1 C3 C8 C7 174.9(6)
C10 P1 C3B C4B -48(2)
C1 P1 C3B C4B 69(2)
C2 P1 C3B C4B -174.7(15)
C10 P1 C3B C8B 133(2)
C1 P1 C3B C8B -111(2)
C2 P1 C3B C8B 5(3)
C4B C3B C8B C7B -1(3)
P1 C3B C8B C7B 178.8(17)
C4B C3B C8B C9B 180(2)
P1 C3B C8B C9B 0(3)
C3B C8B C7B C6B 0(3)
C9B C8B C7B C6B 179.3(17)
C8B C7B C6B C5B 1(3)
C7B C6B C5B C4B -1(3)
C6B C5B C4B C3B 0(3)
C8B C3B C4B C5B 1(4)
P1 C3B C4B C5B -178.9(16)
C3 P1 C10 C11 -61.9(4)
C1 P1 C10 C11 172.6(3)
C2 P1 C10 C11 59.4(4)
C3B P1 C10 C11 -74.9(8)
C3 P1 C10 C15 119.1(4)
C1 P1 C10 C15 -6.4(4)
C2 P1 C10 C15 -119.6(3)
C3B P1 C10 C15 106.2(8)
C15 C10 C11 C12 2.2(6)
P1 C10 C11 C12 -176.7(3)
C15 C10 C11 C16 -179.3(4)
P1 C10 C11 C16 1.7(6)
C10 C11 C12 C13 0.3(6)
C16 C11 C12 C13 -178.3(4)
C11 C12 C13 C14 -2.4(7)
C12 C13 C14 C15 2.1(8)
C13 C14 C15 C10 0.4(7)
C11 C10 C15 C14 -2.5(6)
P1 C10 C15 C14 176.4(4)
C26 P2 C17 O3 -61.8(3)
C19 P2 C17 O3 174.2(3)
C18 P2 C17 O3 56.2(3)
C26 P2 C18 O4 -176.6(3)
C19 P2 C18 O4 -51.3(4)
C17 P2 C18 O4 66.1(3)
C26 P2 C19 C20 58.8(4)
C18 P2 C19 C20 -65.3(4)
C17 P2 C19 C20 -179.2(4)
C26 P2 C19 C24 -120.6(4)
C18 P2 C19 C24 115.3(4)
C17 P2 C19 C24 1.4(4)
C24 C19 C20 C21 -0.2(6)
P2 C19 C20 C21 -179.6(4)
C24 C19 C20 C25 176.7(5)
P2 C19 C20 C25 -2.6(7)
C19 C20 C21 C22 1.1(7)
C25 C20 C21 C22 -175.9(6)
C20 C21 C22 C23 -1.3(9)
C21 C22 C23 C24 0.6(9)
C22 C23 C24 C19 0.3(9)
C20 C19 C24 C23 -0.5(7)
P2 C19 C24 C23 178.9(4)
C19 P2 C26 C31 -132.7(3)
C18 P2 C26 C31 -8.7(4)
C17 P2 C26 C31 105.2(4)
C19 P2 C26 C27 49.3(4)
C18 P2 C26 C27 173.3(3)
C17 P2 C26 C27 -72.8(4)
C31 C26 C27 C28 0.2(7)
P2 C26 C27 C28 178.2(4)
C31 C26 C27 C32 -176.9(5)
P2 C26 C27 C32 1.1(6)
C26 C27 C28 C29 -0.4(8)
C32 C27 C28 C29 176.9(5)
C27 C28 C29 C30 0.5(9)
C28 C29 C30 C31 -0.4(9)
C27 C26 C31 C30 -0.1(7)
P2 C26 C31 C30 -178.2(4)
C29 C30 C31 C26 0.2(8)
